data_4087479
loop_
_publ_author_name
'Ziemann, Elisabeth A.'
'Baljak, Sladjana'
'Steffens, Stefan'
'Stein, Timo'
'Van Steerteghem, Nick'
'Asselberghs, Inge'
'Clays, Koen'
'Heck, J\"urgen'

_publ_section_title
;
 Stille Cross-Coupling Reaction with Cationic [(\h5-Cp)(\h6-C6H6--xIx)Ru]+
 Complexes as Key for Ethynyl-Bridged Homo- and Heteronuclear Sandwich
 Compounds
;
_journal_issue 9
_journal_name_full Organometallics
_journal_page_first 1692
_journal_paper_doi 10.1021/acs.organomet.5b00160
_journal_volume 34
_journal_year 2015
_chemical_formula_moiety 'C11 H9 I2 Ru 1+, F6 P 1-'
_chemical_formula_sum 'C11 H9 F6 I2 P Ru'
_chemical_formula_weight 641.02
_chemical_name_systematic
;
(1,4-\h^6^-Diiodobenzene)(\h^5^-cyclopentadienyl)ruthenium(II) 
hexafluoridophosphate
;
_space_group_crystal_system orthorhombic
_space_group_IT_number 19
_space_group_name_Hall 'P 2ac 2ab'
_space_group_name_H-M_alt 'P 21 21 21'
_atom_sites_solution_hydrogens geom
_atom_sites_solution_primary direct
_atom_sites_solution_secondary difmap
_audit_creation_method SHELXL-2014/7
_cell_angle_alpha 90
_cell_angle_beta 90
_cell_angle_gamma 90
_cell_formula_units_Z 4
_cell_length_a 7.9185(3)
_cell_length_b 13.1681(4)
_cell_length_c 15.0138(5)
_cell_measurement_reflns_used 8648
_cell_measurement_temperature 100(2)
_cell_measurement_theta_max 32.5
_cell_measurement_theta_min 2.6
_cell_volume 1565.51(9)
_computing_cell_refinement 'SAINT (Bruker AXS, 2008)'
_computing_data_collection 'SMART (Bruker AXS, 2008)'
_computing_data_reduction 'SAINT (Bruker AXS, 2008)'
_computing_molecular_graphics 'ORTEP-3 (Farrugia, 2012)'
_computing_structure_refinement 'SHELXL-2014/7 (Sheldrick, 2014)'
_computing_structure_solution 'SHELXS-97 (Sheldrick, 1990)'
_diffrn_ambient_temperature 100(2)
_diffrn_measured_fraction_theta_full 0.999
_diffrn_measured_fraction_theta_max 1.000
_diffrn_measurement_device_type 'Bruker Smart APEX CCD area detector'
_diffrn_measurement_method \w-scan
_diffrn_radiation_monochromator mirror
_diffrn_radiation_source 'Incoatec microfocus'
_diffrn_radiation_type MoK\a
_diffrn_radiation_wavelength 0.71073
_diffrn_reflns_av_R_equivalents 0.0412
_diffrn_reflns_av_unetI/netI 0.0192
_diffrn_reflns_Laue_measured_fraction_full 0.999
_diffrn_reflns_Laue_measured_fraction_max 1.000
_diffrn_reflns_limit_h_max 11
_diffrn_reflns_limit_h_min -11
_diffrn_reflns_limit_k_max 19
_diffrn_reflns_limit_k_min -19
_diffrn_reflns_limit_l_max 22
_diffrn_reflns_limit_l_min -22
_diffrn_reflns_number 42603
_diffrn_reflns_point_group_measured_fraction_full 1.000
_diffrn_reflns_point_group_measured_fraction_max 1.000
_diffrn_reflns_theta_full 25.242
_diffrn_reflns_theta_max 32.496
_diffrn_reflns_theta_min 2.713
_exptl_absorpt_coefficient_mu 5.098
_exptl_absorpt_correction_T_max 0.3742
_exptl_absorpt_correction_T_min 0.1934
_exptl_absorpt_correction_type numerical
_exptl_absorpt_process_details 'SADABS (Bruker AXS, 1998)'
_exptl_crystal_colour orange
_exptl_crystal_density_diffrn 2.720
_exptl_crystal_description block
_exptl_crystal_F_000 1176
_exptl_crystal_size_max 0.48
_exptl_crystal_size_mid 0.34
_exptl_crystal_size_min 0.24
_refine_diff_density_max 1.344
_refine_diff_density_min -0.522
_refine_diff_density_rms 0.131
_refine_ls_abs_structure_details
;
 Flack x determined using 2394 quotients [(I+)-(I-)]/[(I+)+(I-)]
 (Parsons, Flack and Wagner, Acta Cryst. B69 (2013) 249-259).
;
_refine_ls_abs_structure_Flack 0.007(10)
_refine_ls_extinction_method none
_refine_ls_goodness_of_fit_ref 1.138
_refine_ls_hydrogen_treatment constr
_refine_ls_matrix_type full
_refine_ls_number_parameters 190
_refine_ls_number_reflns 5654
_refine_ls_number_restraints 0
_refine_ls_restrained_S_all 1.138
_refine_ls_R_factor_all 0.0231
_refine_ls_R_factor_gt 0.0228
_refine_ls_shift/su_max 0.003
_refine_ls_shift/su_mean 0.000
_refine_ls_structure_factor_coef Fsqd
_refine_ls_weighting_details 'w=1/[\s^2^(Fo^2^)+(0.0302P)^2^+1.4644P] where P=(Fo^2^+2Fc^2^)/3'
_refine_ls_weighting_scheme calc
_refine_ls_wR_factor_gt 0.0571
_refine_ls_wR_factor_ref 0.0572
_reflns_Friedel_coverage 0.774
_reflns_Friedel_fraction_full 1.000
_reflns_Friedel_fraction_max 1.000
_reflns_number_gt 5606
_reflns_number_total 5654
_reflns_threshold_expression 'I > 2\s(I)'
_cod_data_source_file om5b00160_si_002.cif
_cod_data_source_block CpRuBzI2
_cod_database_code 4087479
_shelx_shelxl_version_number 2014/7
_shelx_space_group_comment
;
The symmetry employed for this shelxl refinement is uniquely defined
by the following loop, which should always be used as a source of
symmetry information in preference to the above space-group names.
They are only intended as comments.
;
_shelx_estimated_absorpt_t_min 0.193
_shelx_estimated_absorpt_t_max 0.374

loop_
_space_group_symop_operation_xyz
'x, y, z'
'-x+1/2, -y, z+1/2'
'-x, y+1/2, -z+1/2'
'x+1/2, -y+1/2, -z'

loop_
_atom_site_label
_atom_site_type_symbol
_atom_site_fract_x
_atom_site_fract_y
_atom_site_fract_z
_atom_site_U_iso_or_equiv
_atom_site_adp_type
_atom_site_occupancy
_atom_site_site_symmetry_order
_atom_site_calc_flag
_atom_site_refinement_flags_posn
_atom_site_refinement_flags_adp
Ru1 Ru 0.65039(4) 1.01107(2) 0.54428(2) 0.01278(6) Uani 1 1 d . .
I1 I 0.36128(3) 0.85080(2) 0.69921(2) 0.01991(6) Uani 1 1 d . .
I2 I 1.07247(3) 0.93289(2) 0.43005(2) 0.02423(7) Uani 1 1 d . .
C1 C 0.5779(5) 0.8753(3) 0.6229(3) 0.0156(6) Uani 1 1 d . .
C2 C 0.5719(5) 0.8505(3) 0.5309(2) 0.0166(6) Uani 1 1 d . .
H2 H 0.4717 0.8228 0.5059 0.020 Uiso 1 1 calc R U
C3 C 0.7164(5) 0.8672(3) 0.4762(3) 0.0175(6) Uani 1 1 d . .
H3 H 0.7132 0.8505 0.4147 0.021 Uiso 1 1 calc R U
C4 C 0.8647(5) 0.9088(3) 0.5140(3) 0.0181(6) Uani 1 1 d . .
C5 C 0.8711(5) 0.9346(3) 0.6057(3) 0.0178(6) Uani 1 1 d . .
H5 H 0.9710 0.9628 0.6306 0.021 Uiso 1 1 calc R U
C6 C 0.7262(5) 0.9180(3) 0.6603(3) 0.0180(7) Uani 1 1 d . .
H6 H 0.7291 0.9356 0.7217 0.022 Uiso 1 1 calc R U
C11 C 0.7035(6) 1.1741(3) 0.5483(3) 0.0240(8) Uani 1 1 d . .
H11 H 0.8052 1.2021 0.5712 0.029 Uiso 1 1 calc R U
C12 C 0.5529(6) 1.1535(3) 0.5984(3) 0.0253(8) Uani 1 1 d . .
H12 H 0.5376 1.1655 0.6602 0.030 Uiso 1 1 calc R U
C13 C 0.4314(6) 1.1124(3) 0.5395(3) 0.0239(8) Uani 1 1 d . .
H13 H 0.3202 1.0921 0.5551 0.029 Uiso 1 1 calc R U
C14 C 0.5046(6) 1.1065(3) 0.4526(3) 0.0228(7) Uani 1 1 d . .
H14 H 0.4508 1.0816 0.4005 0.027 Uiso 1 1 calc R U
C15 C 0.6736(5) 1.1449(3) 0.4582(3) 0.0236(8) Uani 1 1 d . .
H15 H 0.7518 1.1500 0.4104 0.028 Uiso 1 1 calc R U
P1 P 0.56915(13) 0.32838(8) 0.25209(6) 0.01622(17) Uani 1 1 d . .
F1 F 0.6493(4) 0.4356(2) 0.2231(2) 0.0333(6) Uani 1 1 d . .
F2 F 0.7542(3) 0.2801(2) 0.26219(19) 0.0266(6) Uani 1 1 d . .
F3 F 0.5736(4) 0.3616(2) 0.35485(17) 0.0271(5) Uani 1 1 d . .
F4 F 0.3829(3) 0.3764(2) 0.24256(18) 0.0260(5) Uani 1 1 d . .
F5 F 0.5644(4) 0.2940(2) 0.14957(16) 0.0244(5) Uani 1 1 d . .
F6 F 0.4861(4) 0.2216(2) 0.27970(19) 0.0291(6) Uani 1 1 d . .

loop_
_atom_site_aniso_label
_atom_site_aniso_U_11
_atom_site_aniso_U_22
_atom_site_aniso_U_33
_atom_site_aniso_U_23
_atom_site_aniso_U_13
_atom_site_aniso_U_12
Ru1 0.01346(11) 0.01317(11) 0.01172(11) 0.00103(9) -0.00015(9) -0.00029(9)
I1 0.01987(11) 0.02149(11) 0.01838(11) 0.00289(8) 0.00510(9) -0.00047(9)
I2 0.01805(11) 0.02533(12) 0.02931(13) -0.00161(11) 0.00816(10) -0.00181(10)
C1 0.0169(15) 0.0125(14) 0.0173(15) 0.0029(12) 0.0026(13) 0.0002(13)
C2 0.0185(15) 0.0139(14) 0.0175(15) -0.0015(12) 0.0008(13) -0.0016(13)
C3 0.0195(15) 0.0161(16) 0.0168(15) -0.0026(13) 0.0014(13) 0.0000(13)
C4 0.0151(15) 0.0180(15) 0.0213(16) 0.0003(13) 0.0021(14) 0.0014(13)
C5 0.0162(15) 0.0178(15) 0.0193(15) 0.0010(13) -0.0036(13) 0.0025(14)
C6 0.0213(16) 0.0180(16) 0.0147(15) 0.0034(13) -0.0019(13) 0.0001(14)
C11 0.0255(19) 0.0147(15) 0.032(2) 0.0027(15) -0.0061(17) -0.0031(14)
C12 0.033(2) 0.0183(17) 0.0243(19) -0.0028(15) 0.0022(17) 0.0064(17)
C13 0.0202(17) 0.0181(16) 0.033(2) 0.0032(16) 0.0024(17) 0.0063(14)
C14 0.0224(17) 0.0233(18) 0.0227(17) 0.0071(15) -0.0059(15) 0.0030(15)
C15 0.0247(18) 0.0205(17) 0.0256(18) 0.0131(16) 0.0006(15) -0.0010(14)
P1 0.0151(4) 0.0192(4) 0.0144(4) -0.0024(3) 0.0001(3) 0.0001(3)
F1 0.0334(14) 0.0237(12) 0.0428(16) 0.0020(12) 0.0043(13) -0.0065(13)
F2 0.0196(12) 0.0341(14) 0.0259(13) -0.0084(11) -0.0038(9) 0.0087(10)
F3 0.0243(12) 0.0395(15) 0.0173(10) -0.0112(10) -0.0026(10) 0.0077(12)
F4 0.0174(11) 0.0370(14) 0.0234(12) -0.0041(11) -0.0019(9) 0.0084(10)
F5 0.0308(13) 0.0287(13) 0.0139(10) -0.0024(9) -0.0005(10) 0.0058(11)
F6 0.0352(14) 0.0271(13) 0.0249(13) 0.0069(11) -0.0074(11) -0.0095(11)

loop_
_atom_type_symbol
_atom_type_description
_atom_type_scat_dispersion_real
_atom_type_scat_dispersion_imag
_atom_type_scat_source
C C 0.0033 0.0016 'International Tables Vol C Tables 4.2.6.8 and 6.1.1.4'
H H 0.0000 0.0000 'International Tables Vol C Tables 4.2.6.8 and 6.1.1.4'
F F 0.0171 0.0103 'International Tables Vol C Tables 4.2.6.8 and 6.1.1.4'
P P 0.1023 0.0942 'International Tables Vol C Tables 4.2.6.8 and 6.1.1.4'
Ru Ru -1.2594 0.8363 'International Tables Vol C Tables 4.2.6.8 and 6.1.1.4'
I I -0.4742 1.8119 'International Tables Vol C Tables 4.2.6.8 and 6.1.1.4'

loop_
_geom_angle_atom_site_label_1
_geom_angle_atom_site_label_2
_geom_angle_atom_site_label_3
_geom_angle
C12 Ru1 C11 38.31(18)
C12 Ru1 C13 37.73(18)
C11 Ru1 C13 63.60(17)
C12 Ru1 C14 63.58(17)
C11 Ru1 C14 63.65(17)
C13 Ru1 C14 38.09(17)
C12 Ru1 C15 63.82(18)
C11 Ru1 C15 38.01(17)
C13 Ru1 C15 63.74(17)
C14 Ru1 C15 38.14(16)
C12 Ru1 C6 106.18(16)
C11 Ru1 C6 117.97(16)
C13 Ru1 C6 125.32(16)
C14 Ru1 C6 162.66(16)
C15 Ru1 C6 152.38(16)
C12 Ru1 C2 139.00(17)
C11 Ru1 C2 173.61(16)
C13 Ru1 C2 110.91(16)
C14 Ru1 C2 110.07(16)
C15 Ru1 C2 137.55(16)
C6 Ru1 C2 67.57(14)
C12 Ru1 C4 150.39(17)
C11 Ru1 C4 117.08(16)
C13 Ru1 C4 166.26(16)
C14 Ru1 C4 128.58(16)
C15 Ru1 C4 107.67(16)
C6 Ru1 C4 67.46(15)
C2 Ru1 C4 67.38(15)
C12 Ru1 C3 171.55(17)
C11 Ru1 C3 143.75(17)
C13 Ru1 C3 133.89(17)
C14 Ru1 C3 108.99(16)
C15 Ru1 C3 113.31(16)
C6 Ru1 C3 79.94(15)
C2 Ru1 C3 37.56(14)
C4 Ru1 C3 37.24(15)
C12 Ru1 C5 120.89(16)
C11 Ru1 C5 106.39(16)
C13 Ru1 C5 156.12(16)
C14 Ru1 C5 159.43(16)
C15 Ru1 C5 122.94(16)
C6 Ru1 C5 37.56(15)
C2 Ru1 C5 79.94(15)
C4 Ru1 C5 37.36(14)
C3 Ru1 C5 67.51(15)
C12 Ru1 C1 113.77(16)
C11 Ru1 C1 145.67(16)
C13 Ru1 C1 107.69(16)
C14 Ru1 C1 131.31(16)
C15 Ru1 C1 169.45(15)
C6 Ru1 C1 37.34(15)
C2 Ru1 C1 37.36(13)
C4 Ru1 C1 79.45(14)
C3 Ru1 C1 67.47(15)
C5 Ru1 C1 67.45(15)
C6 C1 C2 120.3(3)
C6 C1 I1 121.6(3)
C2 C1 I1 118.1(3)
C6 C1 Ru1 71.1(2)
C2 C1 Ru1 71.1(2)
I1 C1 Ru1 128.96(18)
C1 C2 C3 119.8(4)
C1 C2 Ru1 71.5(2)
C3 C2 Ru1 71.3(2)
C1 C2 H2 120.1
C3 C2 H2 120.1
Ru1 C2 H2 129.5
C4 C3 C2 119.7(3)
C4 C3 Ru1 71.3(2)
C2 C3 Ru1 71.2(2)
C4 C3 H3 120.1
C2 C3 H3 120.1
Ru1 C3 H3 129.8
C3 C4 C5 120.8(4)
C3 C4 I2 118.0(3)
C5 C4 I2 121.3(3)
C3 C4 Ru1 71.4(2)
C5 C4 Ru1 71.5(2)
I2 C4 Ru1 129.25(18)
C4 C5 C6 119.5(4)
C4 C5 Ru1 71.2(2)
C6 C5 Ru1 71.0(2)
C4 C5 H5 120.3
C6 C5 H5 120.3
Ru1 C5 H5 130.0
C1 C6 C5 119.9(3)
C1 C6 Ru1 71.5(2)
C5 C6 Ru1 71.4(2)
C1 C6 H6 120.0
C5 C6 H6 120.0
Ru1 C6 H6 129.4
C15 C11 C12 107.9(4)
C15 C11 Ru1 71.2(2)
C12 C11 Ru1 70.7(2)
C15 C11 H11 126.0
C12 C11 H11 126.0
Ru1 C11 H11 123.7
C13 C12 C11 108.1(4)
C13 C12 Ru1 71.3(2)
C11 C12 Ru1 71.0(2)
C13 C12 H12 126.0
C11 C12 H12 126.0
Ru1 C12 H12 123.4
C12 C13 C14 108.4(4)
C12 C13 Ru1 71.0(2)
C14 C13 Ru1 71.1(2)
C12 C13 H13 125.8
C14 C13 H13 125.8
Ru1 C13 H13 123.7
C13 C14 C15 107.9(4)
C13 C14 Ru1 70.8(2)
C15 C14 Ru1 71.0(2)
C13 C14 H14 126.1
C15 C14 H14 126.1
Ru1 C14 H14 123.8
C11 C15 C14 107.8(4)
C11 C15 Ru1 70.8(2)
C14 C15 Ru1 70.9(2)
C11 C15 H15 126.1
C14 C15 H15 126.1
Ru1 C15 H15 123.8
F3 P1 F5 179.44(17)
F3 P1 F2 89.84(15)
F5 P1 F2 90.02(15)
F3 P1 F6 89.97(16)
F5 P1 F6 89.48(16)
F2 P1 F6 90.13(17)
F3 P1 F1 90.74(17)
F5 P1 F1 89.81(16)
F2 P1 F1 90.74(18)
F6 P1 F1 178.88(18)
F3 P1 F4 89.90(15)
F5 P1 F4 90.23(15)
F2 P1 F4 179.58(18)
F6 P1 F4 89.54(17)
F1 P1 F4 89.60(17)

loop_
_geom_bond_atom_site_label_1
_geom_bond_atom_site_label_2
_geom_bond_distance
Ru1 C12 2.185(4)
Ru1 C11 2.188(4)
Ru1 C13 2.189(4)
Ru1 C14 2.192(4)
Ru1 C15 2.193(4)
Ru1 C6 2.213(4)
Ru1 C2 2.213(4)
Ru1 C4 2.214(4)
Ru1 C3 2.215(4)
Ru1 C5 2.218(4)
Ru1 C1 2.218(4)
I1 C1 2.088(4)
I2 C4 2.097(4)
C1 C6 1.418(6)
C1 C2 1.420(5)
C2 C3 1.426(5)
C2 H2 0.9500
C3 C4 1.414(6)
C3 H3 0.9500
C4 C5 1.419(5)
C5 C6 1.426(6)
C5 H5 0.9500
C6 H6 0.9500
C11 C15 1.427(7)
C11 C12 1.435(7)
C11 H11 0.9500
C12 C13 1.414(7)
C12 H12 0.9500
C13 C14 1.430(7)
C13 H13 0.9500
C14 C15 1.433(6)
C14 H14 0.9500
C15 H15 0.9500
P1 F3 1.604(3)
P1 F5 1.605(3)
P1 F2 1.605(3)
P1 F6 1.607(3)
P1 F1 1.608(3)
P1 F4 1.611(3)
